data_4072416
loop_
_publ_author_name
'Tan, Runyu'
'Jia, Peng'
'Rao, Yingli'
'Jia, Wenli'
'Hadzovic, Alen'
'Yu, Qing'
'Li, Xia'
'Song, Datong'

_publ_section_title
;
 Diplatinum Complexes Supported by Novel Tetradentate Ligands with
 Quinoline Functionalities for Tandem C&#x2212;Cl Activation and
 Dearomatization
;
_journal_issue 24
_journal_name_full Organometallics
_journal_page_first 6614
_journal_paper_doi 10.1021/om800893r
_journal_volume 27
_journal_year 2008
_chemical_formula_sum 'C52 H46 Cl4 N4'
_chemical_formula_weight 868.73
_chemical_name_systematic
; 
 ? 
;
_space_group_IT_number 14
_symmetry_cell_setting monoclinic
_symmetry_space_group_name_Hall '-P 2yn'
_symmetry_space_group_name_H-M 'P 1 21/n 1'
_atom_sites_solution_hydrogens geom
_atom_sites_solution_primary direct
_atom_sites_solution_secondary difmap
_audit_creation_method SHELXL-97
_cell_angle_alpha 90.00
_cell_angle_beta 91.434(2)
_cell_angle_gamma 90.00
_cell_formula_units_Z 4
_cell_length_a 12.5079(3)
_cell_length_b 21.9598(9)
_cell_length_c 19.3280(7)
_cell_measurement_reflns_used 29692
_cell_measurement_temperature 100(2)
_cell_measurement_theta_max 25.00
_cell_measurement_theta_min 2.98
_cell_volume 5307.2(3)
_computing_structure_refinement 'SHELXL-97 (Sheldrick, 1997)'
_computing_structure_solution 'SHELXS-97 (Sheldrick, 1990)'
_diffrn_ambient_temperature 100(2)
_diffrn_measured_fraction_theta_full 0.998
_diffrn_measured_fraction_theta_max 0.998
_diffrn_radiation_monochromator graphite
_diffrn_radiation_source 'fine-focus sealed tube'
_diffrn_radiation_type MoK\a
_diffrn_radiation_wavelength 0.71073
_diffrn_reflns_av_R_equivalents 0.0712
_diffrn_reflns_av_sigmaI/netI 0.0890
_diffrn_reflns_limit_h_max 14
_diffrn_reflns_limit_h_min -14
_diffrn_reflns_limit_k_max 26
_diffrn_reflns_limit_k_min -26
_diffrn_reflns_limit_l_max 22
_diffrn_reflns_limit_l_min -22
_diffrn_reflns_number 29692
_diffrn_reflns_theta_full 25.00
_diffrn_reflns_theta_max 25.00
_diffrn_reflns_theta_min 2.98
_exptl_absorpt_coefficient_mu 0.258
_exptl_absorpt_correction_T_max 0.954
_exptl_absorpt_correction_T_min 0.829
_exptl_absorpt_correction_type multi-scan
_exptl_absorpt_process_details
;
multi-scan from symmetry-related measurements 
 Sortav (Blessing 1995)
;
_exptl_crystal_colour colorless
_exptl_crystal_density_diffrn 1.087
_exptl_crystal_density_method 'not measured'
_exptl_crystal_description block
_exptl_crystal_F_000 1816
_exptl_crystal_size_max 0.28
_exptl_crystal_size_mid 0.24
_exptl_crystal_size_min 0.14
_refine_diff_density_max 0.557
_refine_diff_density_min -1.151
_refine_diff_density_rms 0.063
_refine_ls_extinction_method none
_refine_ls_goodness_of_fit_ref 1.019
_refine_ls_hydrogen_treatment constr
_refine_ls_matrix_type full
_refine_ls_number_parameters 499
_refine_ls_number_reflns 9301
_refine_ls_number_restraints 0
_refine_ls_restrained_S_all 1.019
_refine_ls_R_factor_all 0.1340
_refine_ls_R_factor_gt 0.0797
_refine_ls_shift/su_max 0.000
_refine_ls_shift/su_mean 0.000
_refine_ls_structure_factor_coef Fsqd
_refine_ls_weighting_details 'calc w=1/[\s^2^(Fo^2^)+(0.0401P)^2^+9.2252P] where P=(Fo^2^+2Fc^2^)/3'
_refine_ls_weighting_scheme calc
_refine_ls_wR_factor_gt 0.1654
_refine_ls_wR_factor_ref 0.1809
_reflns_number_gt 4983
_reflns_number_total 9301
_reflns_threshold_expression >2sigma(I)
_cod_data_source_file om800893r_si_001.cif
_cod_data_source_block 3a
_cod_original_sg_symbol_H-M P2(1)/n
_cod_database_code 4072416

loop_
_symmetry_equiv_pos_as_xyz
'x, y, z'
'-x+1/2, y+1/2, -z+1/2'
'-x, -y, -z'
'x-1/2, -y-1/2, z-1/2'

loop_
_atom_site_label
_atom_site_type_symbol
_atom_site_fract_x
_atom_site_fract_y
_atom_site_fract_z
_atom_site_U_iso_or_equiv
_atom_site_adp_type
_atom_site_occupancy
_atom_site_symmetry_multiplicity
_atom_site_calc_flag
_atom_site_refinement_flags
N1 N 0.0104(3) 0.23243(17) 0.4492(2) 0.0512(10) Uani 1 1 d .
N2 N -0.5378(2) 0.20448(15) 0.58617(19) 0.0429(9) Uani 1 1 d .
N3 N -0.2100(3) 0.11914(16) 0.6979(2) 0.0461(9) Uani 1 1 d .
N4 N -0.3029(2) 0.14661(15) 0.3223(2) 0.0435(9) Uani 1 1 d .
C1 C 0.1141(3) 0.2419(2) 0.4442(3) 0.0620(14) Uani 1 1 d .
H1A H 0.1611 0.2183 0.4727 0.074 Uiso 1 1 calc R
C2 C 0.1595(4) 0.2846(3) 0.3994(3) 0.0779(18) Uani 1 1 d .
H2A H 0.2349 0.2897 0.3984 0.093 Uiso 1 1 calc R
C3 C 0.0948(4) 0.3180(3) 0.3582(3) 0.0784(18) Uani 1 1 d .
H3A H 0.1243 0.3462 0.3267 0.094 Uiso 1 1 calc R
C4 C -0.0172(4) 0.3112(2) 0.3615(3) 0.0604(14) Uani 1 1 d .
C5 C -0.0909(4) 0.3466(3) 0.3219(3) 0.0737(16) Uani 1 1 d .
H5A H -0.0647 0.3760 0.2905 0.088 Uiso 1 1 calc R
C6 C -0.1992(4) 0.3394(2) 0.3275(3) 0.0687(16) Uani 1 1 d .
C7 C -0.2350(3) 0.2944(2) 0.3729(3) 0.0524(12) Uani 1 1 d .
H7A H -0.3099 0.2887 0.3763 0.063 Uiso 1 1 calc R
C8 C -0.1685(3) 0.25803(18) 0.4132(2) 0.0398(10) Uani 1 1 d .
C9 C -0.0554(3) 0.2665(2) 0.4081(2) 0.0477(12) Uani 1 1 d .
C10 C -0.2794(4) 0.3779(2) 0.2862(3) 0.0672(6) Uani 1 1 d .
H10A H -0.2400 0.4082 0.2588 0.081 Uiso 1 1 calc R
H10B H -0.3193 0.3512 0.2533 0.081 Uiso 1 1 calc R
C11 C -0.3580(4) 0.4107(2) 0.3309(3) 0.0672(6) Uani 1 1 d .
H11A H -0.4070 0.4348 0.3015 0.101 Uiso 1 1 calc R
H11B H -0.3192 0.4378 0.3631 0.101 Uiso 1 1 calc R
H11C H -0.3989 0.3809 0.3572 0.101 Uiso 1 1 calc R
C12 C -0.6435(3) 0.2058(2) 0.5934(3) 0.0514(12) Uani 1 1 d .
H12A H -0.6866 0.1870 0.5583 0.062 Uiso 1 1 calc R
C13 C -0.6953(3) 0.2323(2) 0.6482(3) 0.0581(14) Uani 1 1 d .
H13A H -0.7710 0.2304 0.6508 0.070 Uiso 1 1 calc R
C14 C -0.6361(3) 0.2613(2) 0.6986(3) 0.0594(14) Uani 1 1 d .
H14A H -0.6701 0.2799 0.7366 0.071 Uiso 1 1 calc R
C15 C -0.5239(3) 0.26321(19) 0.6936(3) 0.0470(12) Uani 1 1 d .
C16 C -0.4571(3) 0.2950(2) 0.7410(3) 0.0519(12) Uani 1 1 d .
H16A H -0.4881 0.3159 0.7786 0.062 Uiso 1 1 calc R
C17 C -0.3484(3) 0.2966(2) 0.7340(3) 0.0486(12) Uani 1 1 d .
C18 C -0.3040(3) 0.26552(18) 0.6776(2) 0.0449(11) Uani 1 1 d .
H18A H -0.2287 0.2668 0.6725 0.054 Uiso 1 1 calc R
C19 C -0.3644(3) 0.23365(18) 0.6298(2) 0.0383(10) Uani 1 1 d .
C20 C -0.4779(3) 0.23332(19) 0.6366(2) 0.0400(11) Uani 1 1 d .
C21 C -0.2769(4) 0.3324(2) 0.7834(3) 0.0672(6) Uani 1 1 d .
H21A H -0.2200 0.3053 0.8024 0.081 Uiso 1 1 calc R
H21B H -0.3195 0.3471 0.8225 0.081 Uiso 1 1 calc R
C22 C -0.2258(4) 0.3864(2) 0.7480(3) 0.0672(6) Uani 1 1 d .
H22A H -0.1799 0.4084 0.7814 0.101 Uiso 1 1 calc R
H22B H -0.2819 0.4138 0.7301 0.101 Uiso 1 1 calc R
H22C H -0.1827 0.3720 0.7097 0.101 Uiso 1 1 calc R
C23 C -0.1628(4) 0.1086(2) 0.7587(3) 0.0573(14) Uani 1 1 d .
H23A H -0.0977 0.1293 0.7693 0.069 Uiso 1 1 calc R
C24 C -0.2027(4) 0.0691(2) 0.8082(3) 0.0582(13) Uani 1 1 d .
H24A H -0.1651 0.0629 0.8509 0.070 Uiso 1 1 calc R
C25 C -0.2958(4) 0.0397(2) 0.7945(3) 0.0576(13) Uani 1 1 d .
H25A H -0.3244 0.0129 0.8279 0.069 Uiso 1 1 calc R
C26 C -0.3505(3) 0.0487(2) 0.7305(3) 0.0473(12) Uani 1 1 d .
C27 C -0.4481(3) 0.0192(2) 0.7114(3) 0.0499(12) Uani 1 1 d .
H27A H -0.4804 -0.0072 0.7438 0.060 Uiso 1 1 calc R
C28 C -0.4967(3) 0.02747(19) 0.6484(3) 0.0445(11) Uani 1 1 d .
C29 C -0.4471(3) 0.06705(18) 0.6007(2) 0.0414(11) Uani 1 1 d .
H29A H -0.4796 0.0722 0.5561 0.050 Uiso 1 1 calc R
C30 C -0.3543(3) 0.09816(18) 0.6160(2) 0.0376(10) Uani 1 1 d .
C31 C -0.3043(3) 0.08928(19) 0.6827(2) 0.0396(11) Uani 1 1 d .
C32 C -0.5995(4) -0.0047(2) 0.6281(3) 0.0672(6) Uani 1 1 d .
H32A H -0.6223 -0.0298 0.6676 0.081 Uiso 1 1 calc R
H32B H -0.5855 -0.0325 0.5890 0.081 Uiso 1 1 calc R
C33 C -0.6899(4) 0.0377(2) 0.6072(3) 0.0672(6) Uani 1 1 d .
H33A H -0.7537 0.0137 0.5949 0.101 Uiso 1 1 calc R
H33B H -0.6690 0.0620 0.5672 0.101 Uiso 1 1 calc R
H33C H -0.7058 0.0648 0.6459 0.101 Uiso 1 1 calc R
C34 C -0.3496(3) 0.1422(2) 0.2610(3) 0.0508(12) Uani 1 1 d .
H34A H -0.4158 0.1628 0.2538 0.061 Uiso 1 1 calc R
C35 C -0.3083(4) 0.1092(2) 0.2050(3) 0.0580(13) Uani 1 1 d .
H35A H -0.3462 0.1075 0.1619 0.070 Uiso 1 1 calc R
C36 C -0.2137(4) 0.0799(2) 0.2139(3) 0.0566(13) Uani 1 1 d .
H36A H -0.1843 0.0574 0.1770 0.068 Uiso 1 1 calc R
C37 C -0.1590(3) 0.08319(19) 0.2786(2) 0.0455(11) Uani 1 1 d .
C38 C -0.0596(3) 0.0534(2) 0.2932(3) 0.0484(12) Uani 1 1 d .
H38A H -0.0263 0.0315 0.2572 0.058 Uiso 1 1 calc R
C39 C -0.0111(3) 0.05512(19) 0.3565(2) 0.0418(11) Uani 1 1 d .
C40 C -0.0607(3) 0.08897(19) 0.4098(2) 0.0418(11) Uani 1 1 d .
H40A H -0.0272 0.0903 0.4544 0.050 Uiso 1 1 calc R
C41 C -0.1561(3) 0.12004(18) 0.3989(2) 0.0362(10) Uani 1 1 d .
C42 C -0.2065(3) 0.11720(19) 0.3312(2) 0.0400(11) Uani 1 1 d .
C43 C 0.0921(4) 0.0214(2) 0.3706(3) 0.0672(6) Uani 1 1 d .
H43A H 0.0745 -0.0215 0.3816 0.081 Uiso 1 1 calc R
H43B H 0.1333 0.0211 0.3276 0.081 Uiso 1 1 calc R
C44 C 0.1628(4) 0.0455(2) 0.4276(3) 0.0672(6) Uani 1 1 d .
H44A H 0.2269 0.0200 0.4323 0.101 Uiso 1 1 calc R
H44B H 0.1242 0.0450 0.4711 0.101 Uiso 1 1 calc R
H44C H 0.1838 0.0874 0.4168 0.101 Uiso 1 1 calc R
C45 C -0.2137(3) 0.21475(19) 0.4640(2) 0.0389(11) Uani 1 1 d .
C46 C -0.2656(3) 0.23902(19) 0.5212(2) 0.0392(11) Uani 1 1 d .
H46A H -0.2688 0.2820 0.5261 0.047 Uiso 1 1 calc R
C47 C -0.3124(3) 0.20311(18) 0.5710(2) 0.0362(10) Uani 1 1 d .
C48 C -0.3063(3) 0.13975(18) 0.5650(2) 0.0373(10) Uani 1 1 d .
C49 C -0.2542(3) 0.11510(18) 0.5082(2) 0.0350(10) Uani 1 1 d .
H49A H -0.2500 0.0721 0.5040 0.042 Uiso 1 1 calc R
C50 C -0.2083(3) 0.15135(18) 0.4574(2) 0.0374(10) Uani 1 1 d .
C51 C -0.0273(3) 0.1815(2) 0.6047(3) 0.0530(13) Uani 1 1 d .
H51A H -0.0967 0.1618 0.6140 0.064 Uiso 1 1 calc R
H51B H -0.0335 0.2021 0.5592 0.064 Uiso 1 1 calc R
C52 C -0.4928(3) 0.1883(2) 0.4243(3) 0.0527(13) Uani 1 1 d .
H52A H -0.4252 0.1728 0.4053 0.063 Uiso 1 1 calc R
H52B H -0.4785 0.2004 0.4730 0.063 Uiso 1 1 calc R
Cl1 Cl 0.07428(8) 0.12564(6) 0.60245(7) 0.0589(4) Uani 1 1 d .
Cl2 Cl 0.00250(9) 0.23591(7) 0.67015(9) 0.0870(5) Uani 1 1 d .
Cl3 Cl -0.58953(8) 0.12986(6) 0.42157(7) 0.0578(4) Uani 1 1 d .
Cl4 Cl -0.53593(10) 0.25273(7) 0.37596(11) 0.0962(6) Uani 1 1 d .

loop_
_atom_site_aniso_label
_atom_site_aniso_U_11
_atom_site_aniso_U_22
_atom_site_aniso_U_33
_atom_site_aniso_U_23
_atom_site_aniso_U_13
_atom_site_aniso_U_12
N1 0.0280(19) 0.048(2) 0.078(3) -0.005(2) 0.0039(18) -0.0036(17)
N2 0.0267(17) 0.035(2) 0.068(3) -0.0091(19) 0.0007(17) 0.0023(15)
N3 0.0349(19) 0.043(2) 0.060(3) -0.0050(19) -0.0018(18) 0.0049(17)
N4 0.0283(18) 0.040(2) 0.062(3) 0.0045(19) 0.0006(17) -0.0009(15)
C1 0.036(3) 0.063(3) 0.087(4) -0.004(3) 0.000(3) -0.005(2)
C2 0.033(3) 0.096(5) 0.105(5) -0.002(4) 0.012(3) -0.018(3)
C3 0.052(3) 0.089(4) 0.095(5) 0.020(4) 0.010(3) -0.034(3)
C4 0.051(3) 0.060(3) 0.071(4) 0.004(3) 0.009(3) -0.018(3)
C5 0.072(4) 0.066(4) 0.082(4) 0.031(3) 0.003(3) -0.023(3)
C6 0.056(3) 0.059(4) 0.091(4) 0.024(3) -0.010(3) -0.016(3)
C7 0.037(2) 0.043(3) 0.077(4) 0.002(3) -0.002(2) -0.009(2)
C8 0.033(2) 0.033(2) 0.054(3) -0.002(2) 0.004(2) -0.0042(18)
C9 0.037(2) 0.043(3) 0.063(3) -0.001(2) -0.001(2) -0.005(2)
C10 0.0535(11) 0.0553(12) 0.0921(15) 0.0052(11) -0.0090(10) -0.0044(9)
C11 0.0535(11) 0.0553(12) 0.0921(15) 0.0052(11) -0.0090(10) -0.0044(9)
C12 0.028(2) 0.049(3) 0.077(4) -0.015(3) 0.002(2) -0.004(2)
C13 0.023(2) 0.063(3) 0.089(4) -0.020(3) 0.008(2) 0.001(2)
C14 0.035(2) 0.058(3) 0.086(4) -0.026(3) 0.011(2) 0.001(2)
C15 0.031(2) 0.037(3) 0.074(3) -0.010(2) 0.007(2) 0.0008(19)
C16 0.044(3) 0.047(3) 0.065(3) -0.016(3) 0.009(2) 0.002(2)
C17 0.038(2) 0.036(3) 0.072(3) -0.005(2) -0.006(2) -0.001(2)
C18 0.030(2) 0.031(2) 0.073(3) -0.012(2) 0.001(2) 0.0035(18)
C19 0.028(2) 0.029(2) 0.058(3) -0.007(2) 0.004(2) 0.0027(17)
C20 0.030(2) 0.036(2) 0.055(3) -0.007(2) 0.001(2) 0.0006(18)
C21 0.0535(11) 0.0553(12) 0.0921(15) 0.0052(11) -0.0090(10) -0.0044(9)
C22 0.0535(11) 0.0553(12) 0.0921(15) 0.0052(11) -0.0090(10) -0.0044(9)
C23 0.041(3) 0.062(3) 0.068(4) -0.020(3) -0.008(3) 0.009(2)
C24 0.054(3) 0.064(4) 0.056(3) -0.007(3) -0.012(3) 0.014(3)
C25 0.059(3) 0.058(3) 0.057(3) -0.001(3) 0.009(3) 0.015(3)
C26 0.041(2) 0.038(3) 0.063(3) -0.005(2) 0.005(2) 0.007(2)
C27 0.040(2) 0.044(3) 0.067(3) 0.005(2) 0.014(2) 0.004(2)
C28 0.031(2) 0.035(3) 0.068(3) -0.001(2) 0.007(2) -0.0002(19)
C29 0.028(2) 0.033(2) 0.063(3) -0.004(2) 0.000(2) 0.0041(18)
C30 0.028(2) 0.028(2) 0.058(3) 0.001(2) 0.005(2) 0.0043(17)
C31 0.031(2) 0.033(2) 0.056(3) -0.006(2) 0.009(2) 0.0074(18)
C32 0.0535(11) 0.0553(12) 0.0921(15) 0.0052(11) -0.0090(10) -0.0044(9)
C33 0.0535(11) 0.0553(12) 0.0921(15) 0.0052(11) -0.0090(10) -0.0044(9)
C34 0.042(3) 0.043(3) 0.066(4) 0.006(3) -0.003(3) -0.002(2)
C35 0.053(3) 0.061(3) 0.060(3) 0.002(3) -0.009(3) -0.004(3)
C36 0.057(3) 0.055(3) 0.057(3) -0.008(3) 0.001(3) -0.006(2)
C37 0.039(2) 0.037(3) 0.061(3) -0.003(2) 0.007(2) -0.004(2)
C38 0.040(2) 0.042(3) 0.064(3) -0.011(2) 0.012(2) -0.004(2)
C39 0.027(2) 0.036(3) 0.063(3) -0.008(2) 0.009(2) -0.0032(18)
C40 0.028(2) 0.040(3) 0.057(3) 0.000(2) 0.002(2) -0.0047(19)
C41 0.026(2) 0.032(2) 0.051(3) 0.001(2) 0.0033(19) -0.0078(17)
C42 0.029(2) 0.034(2) 0.058(3) 0.003(2) 0.010(2) -0.0060(18)
C43 0.0535(11) 0.0553(12) 0.0921(15) 0.0052(11) -0.0090(10) -0.0044(9)
C44 0.0535(11) 0.0553(12) 0.0921(15) 0.0052(11) -0.0090(10) -0.0044(9)
C45 0.024(2) 0.035(3) 0.058(3) 0.004(2) -0.005(2) -0.0006(18)
C46 0.0228(19) 0.029(2) 0.066(3) -0.004(2) -0.002(2) 0.0010(17)
C47 0.0205(19) 0.033(2) 0.055(3) -0.001(2) -0.0028(19) 0.0010(17)
C48 0.0205(19) 0.029(2) 0.062(3) -0.002(2) -0.0052(19) -0.0015(16)
C49 0.0215(18) 0.031(2) 0.053(3) -0.001(2) 0.0007(18) -0.0007(17)
C50 0.0203(19) 0.034(2) 0.058(3) -0.002(2) 0.0008(19) -0.0010(17)
C51 0.026(2) 0.062(3) 0.071(3) -0.008(3) -0.002(2) -0.002(2)
C52 0.030(2) 0.064(3) 0.065(3) -0.003(3) 0.000(2) 0.004(2)
Cl1 0.0377(6) 0.0524(8) 0.0863(10) -0.0132(7) -0.0046(6) 0.0040(5)
Cl2 0.0340(6) 0.0836(10) 0.1430(15) -0.0579(10) -0.0046(7) 0.0043(6)
Cl3 0.0421(6) 0.0546(8) 0.0761(9) 0.0009(7) -0.0100(6) -0.0028(5)
Cl4 0.0395(7) 0.0615(9) 0.1865(18) 0.0308(10) -0.0200(9) -0.0050(6)

loop_
_atom_type_symbol
_atom_type_description
_atom_type_scat_dispersion_real
_atom_type_scat_dispersion_imag
_atom_type_scat_source
C C 0.0033 0.0016 'International Tables Vol C Tables 4.2.6.8 and 6.1.1.4'
H H 0.0000 0.0000 'International Tables Vol C Tables 4.2.6.8 and 6.1.1.4'
N N 0.0061 0.0033 'International Tables Vol C Tables 4.2.6.8 and 6.1.1.4'
Cl Cl 0.1484 0.1585 'International Tables Vol C Tables 4.2.6.8 and 6.1.1.4'

loop_
_geom_angle_atom_site_label_1
_geom_angle_atom_site_label_2
_geom_angle_atom_site_label_3
_geom_angle
C1 N1 C9 117.0(4)
C12 N2 C20 116.2(4)
C23 N3 C31 117.9(4)
C34 N4 C42 116.6(4)
N1 C1 C2 124.3(5)
C3 C2 C1 118.9(4)
C2 C3 C4 120.1(5)
C3 C4 C5 123.5(5)
C3 C4 C9 116.8(5)
C5 C4 C9 119.8(4)
C6 C5 C4 121.7(5)
C5 C6 C7 117.5(5)
C5 C6 C10 122.3(5)
C7 C6 C10 120.2(4)
C8 C7 C6 124.3(4)
C7 C8 C9 117.9(4)
C7 C8 C45 120.6(3)
C9 C8 C45 121.4(4)
N1 C9 C4 122.9(4)
N1 C9 C8 118.3(4)
C4 C9 C8 118.7(4)
C11 C10 C6 113.3(5)
N2 C12 C13 125.0(4)
C14 C13 C12 119.1(4)
C13 C14 C15 119.2(4)
C14 C15 C16 123.0(4)
C14 C15 C20 117.7(4)
C16 C15 C20 119.3(4)
C17 C16 C15 121.4(4)
C16 C17 C18 118.3(4)
C16 C17 C21 121.5(4)
C18 C17 C21 120.1(4)
C19 C18 C17 123.1(4)
C18 C19 C20 118.2(4)
C18 C19 C47 120.1(3)
C20 C19 C47 121.6(4)
N2 C20 C15 122.8(3)
N2 C20 C19 117.6(4)
C15 C20 C19 119.6(4)
C17 C21 C22 111.7(4)
N3 C23 C24 124.0(4)
C25 C24 C23 119.0(5)
C24 C25 C26 120.0(5)
C25 C26 C31 117.6(4)
C25 C26 C27 123.8(5)
C31 C26 C27 118.6(4)
C28 C27 C26 122.1(4)
C27 C28 C29 118.1(4)
C27 C28 C32 121.9(4)
C29 C28 C32 120.0(4)
C30 C29 C28 123.0(4)
C29 C30 C31 118.3(4)
C29 C30 C48 121.2(4)
C31 C30 C48 120.5(3)
N3 C31 C26 121.4(4)
N3 C31 C30 118.7(4)
C26 C31 C30 119.8(4)
C28 C32 C33 114.1(4)
N4 C34 C35 124.5(4)
C36 C35 C34 118.8(5)
C35 C36 C37 119.4(5)
C42 C37 C36 117.6(4)
C42 C37 C38 118.9(4)
C36 C37 C38 123.5(4)
C39 C38 C37 122.3(4)
C38 C39 C40 118.4(4)
C38 C39 C43 120.9(4)
C40 C39 C43 120.8(4)
C41 C40 C39 122.5(4)
C40 C41 C42 118.1(4)
C40 C41 C50 120.3(4)
C42 C41 C50 121.4(3)
N4 C42 C37 123.0(4)
N4 C42 C41 117.2(4)
C37 C42 C41 119.8(4)
C44 C43 C39 116.6(4)
C50 C45 C46 118.3(4)
C50 C45 C8 123.7(4)
C46 C45 C8 118.0(4)
C47 C46 C45 122.9(4)
C46 C47 C48 119.0(4)
C46 C47 C19 118.4(4)
C48 C47 C19 122.6(4)
C47 C48 C49 118.5(4)
C47 C48 C30 122.3(4)
C49 C48 C30 119.2(4)
C48 C49 C50 122.6(4)
C49 C50 C45 118.7(4)
C49 C50 C41 117.8(4)
C45 C50 C41 123.5(4)
Cl1 C51 Cl2 110.3(2)
Cl3 C52 Cl4 111.4(2)

loop_
_geom_bond_atom_site_label_1
_geom_bond_atom_site_label_2
_geom_bond_distance
N1 C1 1.319(5)
N1 C9 1.355(5)
N2 C12 1.333(5)
N2 C20 1.371(5)
N3 C23 1.323(6)
N3 C31 1.376(5)
N4 C34 1.311(5)
N4 C42 1.375(5)
C1 C2 1.405(7)
C2 C3 1.340(7)
C3 C4 1.411(6)
C4 C5 1.416(7)
C4 C9 1.423(6)
C5 C6 1.370(7)
C6 C7 1.402(6)
C6 C10 1.522(7)
C7 C8 1.379(6)
C8 C9 1.432(5)
C8 C45 1.488(6)
C10 C11 1.510(7)
C12 C13 1.384(6)
C13 C14 1.366(6)
C14 C15 1.410(5)
C15 C16 1.410(6)
C15 C20 1.416(6)
C16 C17 1.370(6)
C17 C18 1.411(6)
C17 C21 1.513(6)
C18 C19 1.371(5)
C19 C20 1.428(5)
C19 C47 1.485(6)
C21 C22 1.519(7)
C23 C24 1.393(7)
C24 C25 1.351(6)
C25 C26 1.412(6)
C26 C31 1.417(6)
C26 C27 1.424(6)
C27 C28 1.360(6)
C28 C29 1.421(6)
C28 C32 1.510(6)
C29 C30 1.373(5)
C30 C31 1.431(6)
C30 C48 1.482(6)
C32 C33 1.511(6)
C34 C35 1.412(7)
C35 C36 1.353(6)
C36 C37 1.412(6)
C37 C42 1.405(6)
C37 C38 1.427(6)
C38 C39 1.352(6)
C39 C40 1.425(6)
C39 C43 1.508(6)
C40 C41 1.386(5)
C41 C42 1.439(6)
C41 C50 1.488(6)
C43 C44 1.492(6)
C45 C50 1.400(6)
C45 C46 1.402(6)
C46 C47 1.384(6)
C47 C48 1.398(5)
C48 C49 1.399(5)
C49 C50 1.399(6)
C51 Cl1 1.768(4)
C51 Cl2 1.773(5)
C52 Cl3 1.763(4)
C52 Cl4 1.773(5)

loop_
_cod_related_entry_id
_cod_related_entry_database
_cod_related_entry_code
1 ChemSpider 30659789
